data_2007034
loop_
_publ_author_name
'Kandasamy Chinnakali'
'Hoong-Kun Fun'
'Kamaraj Sriraghavan'
'Vayalakkavoor T.Ramakrishnan'

_publ_section_title 8-(2-Bromo-4-methylanilino)-9-hydroxy-4-methyl-7,8,9,10-tetrahydro-7,8-benzocoumarin
_journal_issue 2
_journal_name_full 'Acta Crystallographica Section C'
_journal_page_first IUC9800003
_journal_paper_doi 10.1107/S010827019809982X
_journal_volume 54
_journal_year 1998
_chemical_formula_moiety 'C21 H20 Br N O3'
_chemical_formula_sum 'C21 H20 Br N O3'
_chemical_formula_weight 414.29
_chemical_name_systematic
;
8-(2-Bromo-4-methylanilino)-9-hydroxy-4-methyl-7,8,9,10-tetrahydro-7,8-
benzocoumarin
;
_space_group_IT_number 14
_symmetry_cell_setting monoclinic
_symmetry_space_group_name_Hall '-P 2ybc'
_symmetry_space_group_name_H-M 'P 1 21/c 1'
_audit_creation_method SHELXL
_cell_angle_alpha 90.00
_cell_angle_beta 97.204(10)
_cell_angle_gamma 90.00
_cell_formula_units_Z 4
_cell_length_a 19.8970(18)
_cell_length_b 11.878(2)
_cell_length_c 8.0208(12)
_cell_measurement_reflns_used 43
_cell_measurement_temperature 293(2)
_cell_measurement_theta_max 12.573
_cell_measurement_theta_min 5.455
_cell_volume 1880.6(5)
_computing_cell_refinement 'XSCANS (Siemens, 1994)'
_computing_data_collection 'XSCANS (Siemens, 1994)'
_computing_data_reduction 'XSCANS (Siemens, 1994)'
_computing_molecular_graphics 'SHELXTL-PC (Sheldrick, 1990)'
_computing_publication_material
; SHELXL-93 (Sheldrick, 1993)
  PARST (Nardelli, 1995)
;
_computing_structure_refinement 'SHELXL-93 (Sheldrick, 1993)'
_computing_structure_solution 'SHELXTL-PC (Sheldrick, 1990)'
_diffrn_ambient_temperature 293(2)
_diffrn_measurement_device 'Siemens P4 diffractometer'
_diffrn_measurement_method '\q/2\q scans'
_diffrn_radiation_monochromator graphite
_diffrn_radiation_source 'fine-focus sealed tube'
_diffrn_radiation_type MoK\a
_diffrn_radiation_wavelength 0.71073
_diffrn_reflns_av_R_equivalents 0.0260
_diffrn_reflns_av_sigmaI/netI 0.0751
_diffrn_reflns_limit_h_max 25
_diffrn_reflns_limit_h_min -25
_diffrn_reflns_limit_k_max 1
_diffrn_reflns_limit_k_min -15
_diffrn_reflns_limit_l_max 10
_diffrn_reflns_limit_l_min -1
_diffrn_reflns_number 5654
_diffrn_reflns_theta_max 27.51
_diffrn_reflns_theta_min 2.00
_diffrn_standards_decay_% <3
_diffrn_standards_interval_count 97
_diffrn_standards_number 3
_exptl_absorpt_coefficient_mu 2.206
_exptl_absorpt_correction_T_max 0.432
_exptl_absorpt_correction_T_min 0.296
_exptl_absorpt_correction_type 'empirical \y scans (Siemens, 1994)'
_exptl_crystal_colour colourless
_exptl_crystal_density_diffrn 1.463
_exptl_crystal_density_meas ?
_exptl_crystal_description Parallelepiped
_exptl_crystal_F_000 848
_exptl_crystal_size_max 0.64
_exptl_crystal_size_mid 0.42
_exptl_crystal_size_min 0.38
_refine_diff_density_max 0.514
_refine_diff_density_min -0.501
_refine_ls_extinction_method none
_refine_ls_goodness_of_fit_all 0.833
_refine_ls_goodness_of_fit_obs 1.126
_refine_ls_hydrogen_treatment refall
_refine_ls_matrix_type full
_refine_ls_number_parameters 304
_refine_ls_number_reflns 4282
_refine_ls_number_restraints 0
_refine_ls_restrained_S_all 0.849
_refine_ls_restrained_S_obs 1.126
_refine_ls_R_factor_all 0.1175
_refine_ls_R_factor_obs .0437
_refine_ls_shift/esd_max 0.000
_refine_ls_shift/esd_mean 0.000
_refine_ls_structure_factor_coef Fsqd
_refine_ls_weighting_details 'w=1/[\s^2^(Fo^2^)+(0.0597P)^2^+0.0000P] where P=(Fo^2^+2Fc^2^)/3'
_refine_ls_weighting_scheme calc
_refine_ls_wR_factor_all 0.1225
_refine_ls_wR_factor_obs .1026
_reflns_number_observed 1879
_reflns_number_total 4284
_reflns_observed_criterion >2sigma(I)
_cod_data_source_file qa0031.cif
_cod_data_source_block I
_cod_depositor_comments
;
The following automatic conversions were performed:

'_exptl_crystal_density_meas' value 'not measured' was changed to '?'
- the value is perceived as not measured.

Automatic conversion script
Id: cif_fix_values 3008 2015-01-20 13:52:24Z robertas 

The following automatic conversions were performed:

'_refine_ls_weighting_scheme' value 'calc
w=1/[\s^2^(Fo^2^)+(0.0597P)^2^+0.0000P] where P=(Fo^2^+2Fc^2^)/3' was
changed to 'calc'. New tag '_refine_ls_weighting_details' was
created. The value of the new tag was set to
'w=1/[\s^2^(Fo^2^)+(0.0597P)^2^+0.0000P] where P=(Fo^2^+2Fc^2^)/3'.

Automatic conversion script
Id: cif_fix_values 3143 2015-03-26 13:38:13Z robertas 
;
_cod_original_sg_symbol_H-M 'P 21/c'
_cod_database_code 2007034

loop_
_symmetry_equiv_pos_as_xyz
'x, y, z'
'-x, y+1/2, -z+1/2'
'-x, -y, -z'
'x, -y+1/2, z+1/2'

loop_
_atom_site_aniso_label
_atom_site_aniso_U_11
_atom_site_aniso_U_22
_atom_site_aniso_U_33
_atom_site_aniso_U_12
_atom_site_aniso_U_13
_atom_site_aniso_U_23
Br .0900(3) .0405(2) .1589(5) -.0013(2) .0340(3) .0108(3)
O1 .0446(11) .0376(11) .093(2) -.0084(10) .0148(12) .0013(13)
C2 .053(2) .049(2) .090(3) -.012(2) .006(2) .002(2)
C3 .063(2) .041(2) .109(4) -.017(2) .013(2) .008(2)
C4 .067(2) .034(2) .076(3) -.005(2) -.002(2) .001(2)
C5 .057(2) .037(2) .107(3) .009(2) .013(2) -.004(2)
C6 .047(2) .045(2) .098(3) .003(2) .016(2) -.007(2)
C7 .044(2) .038(2) .065(2) .0012(14) .007(2) .000(2)
C8 .041(2) .0362(15) .061(2) .0004(12) .003(2) -.001(2)
C9 .040(2) .041(2) .065(2) -.0028(14) .005(2) .001(2)
C10 .053(2) .037(2) .070(3) -.0028(15) -.002(2) .003(2)
O11 .0538(14) .0572(15) .163(3) -.0104(12) .040(2) .004(2)
C12 .084(3) .031(2) .122(5) -.003(2) .013(4) .002(3)
C13 .047(2) .045(2) .078(3) -.003(2) .017(2) -.002(2)
C14 .045(2) .037(2) .070(3) -.0032(13) .014(2) .005(2)
C15 .047(2) .035(2) .065(3) -.0020(14) .010(2) -.004(2)
C16 .041(2) .0332(15) .077(3) -.0012(14) .011(2) -.001(2)
O17 .0547(15) .0337(12) .117(2) .0019(11) .027(2) -.0020(13)
N18 .050(2) .0388(14) .072(2) -.0085(13) .017(2) .001(2)
C19 .047(2) .047(2) .055(2) -.005(2) .019(2) -.009(2)
C20 .052(2) .054(2) .077(3) -.014(2) .018(2) .003(2)
C21 .053(2) .083(3) .073(3) -.004(2) .008(2) .005(3)
C22 .051(2) .095(3) .089(3) -.021(2) .011(2) -.012(3)
C23 .067(3) .063(2) .108(4) -.026(2) .035(3) -.018(3)
C24 .056(2) .042(2) .087(3) -.009(2) .025(2) -.008(2)
C25 .066(3) .147(5) .147(5) -.043(3) .005(3) -.029(4)

loop_
_atom_site_label
_atom_site_fract_x
_atom_site_fract_y
_atom_site_fract_z
_atom_site_U_iso_or_equiv
_atom_site_thermal_displace_type
_atom_site_calc_flag
_atom_site_refinement_flags
_atom_site_occupancy
_atom_site_disorder_group
_atom_site_type_symbol
Br .16979(2) -.03046(3) .49627(7) .0949(2) Uani d . 1 . Br
O1 .43772(10) .5801(2) .3165(3) .0578(6) Uani d . 1 . O
C2 .4790(2) .6676(3) .2841(5) .0639(10) Uani d . 1 . C
C3 .4552(2) .7801(3) .3107(6) .0709(12) Uani d . 1 . C
C4 .3949(2) .8017(3) .3631(5) .0601(10) Uani d . 1 . C
C5 .2879(2) .7170(3) .4485(6) .0671(11) Uani d . 1 . C
C6 .2507(2) .6245(3) .4734(5) .0629(11) Uani d . 1 . C
C7 .27412(15) .5157(3) .4471(4) .0492(8) Uani d . 1 . C
C8 .33778(14) .5022(2) .3938(4) .0464(8) Uani d . 1 . C
C9 .37494(14) .5985(3) .3702(4) .0491(8) Uani d . 1 . C
C10 .3521(2) .7074(3) .3946(5) .0542(9) Uani d . 1 . C
O11 .53234(12) .6414(2) .2363(4) .0892(9) Uani d . 1 . O
C12 .3716(3) .9207(3) .3846(9) .0790(15) Uani d . 1 . C
C13 .2307(2) .4156(3) .4773(6) .0560(10) Uani d . 1 . C
C14 .2504(2) .3118(3) .3811(5) .0499(9) Uani d . 1 . C
C15 .3261(2) .2936(3) .4325(5) .0487(8) Uani d . 1 . C
C16 .3656(2) .3871(3) .3608(6) .0501(9) Uani d . 1 . C
O17 .34392(13) .1852(2) .3763(4) .0671(8) Uani d . 1 . O
N18 .21404(14) .2105(2) .4234(4) .0527(7) Uani d . 1 . N
C19 .1494(2) .1872(3) .3460(4) .0485(8) Uani d . 1 . C
C20 .1094(2) .2650(3) .2503(5) .0600(10) Uani d . 1 . C
C21 .0440(2) .2408(4) .1783(6) .0697(11) Uani d . 1 . C
C22 .0150(2) .1368(4) .1997(6) .0781(12) Uani d . 1 . C
C23 .0534(2) .0581(4) .2972(6) .0770(13) Uani d . 1 . C
C24 .1192(2) .0821(3) .3671(5) .0605(10) Uani d . 1 . C
C25 -.0573(2) .1112(5) .1225(7) .120(2) Uani d . 1 . C
H25A -.0653(7) .0316(6) .126(5) .181 Uiso calc R 1 . H
H25B -.0638(6) .136(3) .0078(17) .181 Uiso calc R 1 . H
H25C -.0886(2) .150(3) .185(3) .181 Uiso calc R 1 . H
H3 .487(2) .838(4) .295(5) .107(15) Uiso d . 1 . H
H5 .2701(16) .792(3) .464(4) .072(11) Uiso d . 1 . H
H6 .2117(16) .633(3) .520(4) .062(10) Uiso d . 1 . H
H12A .324(3) .937(4) .295(6) .123(16) Uiso d . 1 . H
H12B .402(2) .957(4) .361(6) .090(16) Uiso d . 1 . H
H12C .359(2) .937(4) .491(6) .091(17) Uiso d . 1 . H
H13A .2336(18) .406(3) .586(5) .073(14) Uiso d . 1 . H
H13B .178(2) .439(4) .435(5) .109(14) Uiso d . 1 . H
H14 .2452(14) .324(3) .261(4) .049(9) Uiso d . 1 . H
H15 .3360(14) .297(3) .556(4) .051(10) Uiso d . 1 . H
H16A .4123(17) .382(3) .411(4) .061(10) Uiso d . 1 . H
H16B .3618(15) .375(3) .233(5) .062(11) Uiso d . 1 . H
H17 .382(2) .179(4) .363(6) .105(17) Uiso d . 1 . H
H18 .2394(15) .154(3) .436(4) .053(10) Uiso d . 1 . H
H20 .1279(15) .320(3) .222(4) .045(9) Uiso d . 1 . H
H21 .0247(16) .287(3) .089(4) .059(11) Uiso d . 1 . H
H23 .030(2) -.005(4) .320(6) .100(14) Uiso d . 1 . H

loop_
_atom_type_symbol
_atom_type_description
_atom_type_scat_dispersion_real
_atom_type_scat_dispersion_imag
_atom_type_scat_source
C C 0.0033 0.0016 'International Tables Vol C Tables 4.2.6.8 and 6.1.1.4'
H H 0.0000 0.0000 'International Tables Vol C Tables 4.2.6.8 and 6.1.1.4'
N N 0.0061 0.0033 'International Tables Vol C Tables 4.2.6.8 and 6.1.1.4'
O O 0.0106 0.0060 'International Tables Vol C Tables 4.2.6.8 and 6.1.1.4'
Br Br -0.2901 2.4595 'International Tables Vol C Tables 4.2.6.8 and 6.1.1.4'

loop_
_geom_angle_atom_site_label_1
_geom_angle_atom_site_label_2
_geom_angle_atom_site_label_3
_geom_angle
_geom_angle_publ_flag
C2 O1 C9 121.6(3) ?
O11 C2 O1 115.7(3) yes
O11 C2 C3 126.9(3) yes
O1 C2 C3 117.3(3) ?
C4 C3 C2 123.0(3) ?
C3 C4 C10 118.4(3) ?
C3 C4 C12 121.0(4) ?
C10 C4 C12 120.6(4) ?
C6 C5 C10 121.0(3) ?
C5 C6 C7 121.9(3) ?
C8 C7 C6 119.0(3) ?
C8 C7 C13 121.2(3) ?
C6 C7 C13 119.7(3) ?
C9 C8 C7 117.8(3) ?
C9 C8 C16 120.6(3) ?
C7 C8 C16 121.6(3) ?
C8 C9 O1 115.3(3) yes
C8 C9 C10 123.9(3) ?
O1 C9 C10 120.8(3) ?
C9 C10 C5 116.4(3) ?
C9 C10 C4 118.9(3) ?
C5 C10 C4 124.7(3) yes
C7 C13 C14 111.5(3) ?
N18 C14 C15 108.7(3) ?
N18 C14 C13 112.3(3) ?
C15 C14 C13 106.5(3) ?
O17 C15 C16 112.4(3) ?
O17 C15 C14 108.6(3) ?
C16 C15 C14 109.5(3) ?
C8 C16 C15 112.2(3) ?
C19 N18 C14 121.2(3) ?
N18 C19 C20 123.5(3) ?
N18 C19 C24 120.8(3) ?
C20 C19 C24 115.7(3) ?
C19 C20 C21 122.4(4) ?
C22 C21 C20 121.2(4) ?
C21 C22 C23 117.6(4) ?
C21 C22 C25 120.9(5) ?
C23 C22 C25 121.4(4) ?
C22 C23 C24 121.0(4) ?
C23 C24 C19 122.0(4) ?
C23 C24 Br 119.0(3) ?
C19 C24 Br 119.0(3) ?

loop_
_geom_bond_atom_site_label_1
_geom_bond_atom_site_label_2
_geom_bond_site_symmetry_2
_geom_bond_distance
_geom_bond_publ_flag
Br C24 . 1.901(4) ?
O1 C2 . 1.370(4) ?
O1 C9 . 1.389(3) ?
C2 O11 . 1.214(4) ?
C2 C3 . 1.442(5) ?
C3 C4 . 1.345(5) yes
C4 C10 . 1.448(4) ?
C4 C12 . 1.505(5) ?
C5 C6 . 1.354(5) yes
C5 C10 . 1.404(5) ?
C6 C7 . 1.399(4) ?
C7 C8 . 1.396(4) ?
C7 C13 . 1.506(5) ?
C8 C9 . 1.388(4) ?
C8 C16 . 1.510(4) ?
C9 C10 . 1.393(4) ?
C13 C14 . 1.531(5) ?
C14 N18 . 1.465(4) yes
C14 C15 . 1.526(4) ?
C15 O17 . 1.424(4) yes
C15 C16 . 1.515(4) ?
N18 C19 . 1.384(4) yes
C19 C20 . 1.386(5) ?
C19 C24 . 1.405(4) ?
C20 C21 . 1.387(5) ?
C21 C22 . 1.384(6) ?
C22 C23 . 1.385(6) ?
C22 C25 . 1.525(5) ?
C23 C24 . 1.387(5) ?

loop_
_geom_hbond_atom_site_label_D
_geom_hbond_atom_site_label_H
_geom_hbond_atom_site_label_A
_geom_hbond_site_symmetry_A
_geom_hbond_distance_DH
_geom_hbond_distance_HA
_geom_hbond_distance_DA
_geom_hbond_angle_DHA
_geom_hbond_publ_flag
O17 H17 O11 2_645 0.77(4) 2.03(4) 2.776(4) 163(4) yes
N18 H18 Br 1_555 0.84(3) 2.67(3) 3.073(3) 111(2) yes
N18 H18 O17 1_555 0.84(3) 2.22(3) 2.675(4) 114(2) yes

loop_
_geom_torsion_atom_site_label_1
_geom_torsion_atom_site_label_2
_geom_torsion_atom_site_label_3
_geom_torsion_atom_site_label_4
_geom_torsion
_geom_torsion_publ_flag
C9 O1 C2 O11 -179.3(3) ?
C9 O1 C2 C3 1.0(5) ?
O11 C2 C3 C4 179.5(4) ?
O1 C2 C3 C4 -0.8(6) ?
C2 C3 C4 C10 0.2(6) ?
C2 C3 C4 C12 -178.4(5) ?
C10 C5 C6 C7 0.0(6) ?
C5 C6 C7 C8 0.1(6) ?
C5 C6 C7 C13 179.8(4) ?
C6 C7 C8 C9 0.3(5) ?
C13 C7 C8 C9 -179.4(4) ?
C6 C7 C8 C16 -179.1(4) ?
C13 C7 C8 C16 1.2(5) yes
C7 C8 C9 O1 -179.7(3) ?
C16 C8 C9 O1 -0.3(5) ?
C7 C8 C9 C10 -0.8(5) ?
C16 C8 C9 C10 178.6(4) ?
C2 O1 C9 C8 178.3(3) ?
C2 O1 C9 C10 -0.6(5) ?
C8 C9 C10 C5 0.9(5) ?
O1 C9 C10 C5 179.8(3) ?
C8 C9 C10 C4 -178.9(3) ?
O1 C9 C10 C4 0.0(5) ?
C6 C5 C10 C9 -0.5(6) ?
C6 C5 C10 C4 179.3(4) ?
C3 C4 C10 C9 0.2(5) ?
C12 C4 C10 C9 178.8(4) ?
C3 C4 C10 C5 -179.6(4) ?
C12 C4 C10 C5 -1.0(6) ?
C8 C7 C13 C14 -22.2(5) yes
C6 C7 C13 C14 158.0(4) ?
C7 C13 C14 N18 173.6(3) ?
C7 C13 C14 C15 54.8(4) yes
N18 C14 C15 O17 46.2(4) ?
C13 C14 C15 O17 167.4(3) ?
N18 C14 C15 C16 169.3(3) ?
C13 C14 C15 C16 -69.5(4) yes
C9 C8 C16 C15 166.3(3) ?
C7 C8 C16 C15 -14.4(5) yes
O17 C15 C16 C8 169.3(3) ?
C14 C15 C16 C8 48.5(4) yes
C15 C14 N18 C19 -159.1(3) ?
C13 C14 N18 C19 83.3(4) ?
C14 N18 C19 C20 -12.9(5) ?
C14 N18 C19 C24 169.9(3) ?
N18 C19 C20 C21 -178.0(3) ?
C24 C19 C20 C21 -0.6(5) ?
C19 C20 C21 C22 0.4(6) ?
C20 C21 C22 C23 0.8(6) ?
C20 C21 C22 C25 179.1(4) ?
C21 C22 C23 C24 -1.6(6) ?
C25 C22 C23 C24 -179.9(4) ?
C22 C23 C24 C19 1.4(6) ?
C22 C23 C24 Br -178.8(3) ?
N18 C19 C24 C23 177.1(3) ?
C20 C19 C24 C23 -0.3(5) ?
N18 C19 C24 Br -2.6(4) ?
C20 C19 C24 Br 180.0(3) ?
